data_2243115
loop_
_publ_author_name
'Gotoh, Kazuma'
'Ishida, Hiroyuki'

_publ_section_title
;
 Crystal structures of 3-chloro-2-nitrobenzoic acid with quinoline
 derivatives: 3-chloro-2-nitrobenzoic acid--5-nitroquinoline (1/1),
 3-chloro-2-nitrobenzoic acid--6-nitroquinoline (1/1) and
 8-hydroxyquinolinium 3-chloro-2-nitrobenzoate
;
_journal_coeditor_code LH5922
_journal_issue 10
_journal_name_full 'Acta Crystallographica Section E'
_journal_page_first 1552
_journal_page_last 1557
_journal_paper_doi 10.1107/S2056989019012799
_journal_volume 75
_journal_year 2019
_chemical_formula_moiety 'C7 H4 Cl N O4, C9 H6 N2 O2 '
_chemical_formula_sum 'C16 H10 Cl N3 O6'
_chemical_formula_weight 375.72
_chemical_name_systematic
;
3-Chloro-2-nitrobenzoicacid--6-nitroquinoline (1/1)
;
_space_group_crystal_system triclinic
_space_group_IT_number 2
_space_group_name_Hall '-P 1'
_space_group_name_H-M_alt 'P -1'
_symmetry_space_group_name_Hall '-P 1'
_symmetry_space_group_name_H-M 'P -1'
_atom_sites_solution_hydrogens mixed
_atom_sites_solution_primary direct
_atom_sites_solution_secondary difmap
_cell_angle_alpha 71.990(4)
_cell_angle_beta 79.724(4)
_cell_angle_gamma 69.051(3)
_cell_formula_units_Z 2
_cell_length_a 7.7282(10)
_cell_length_b 10.2839(14)
_cell_length_c 11.2828(16)
_cell_measurement_reflns_used 14524
_cell_measurement_temperature 190.0(10)
_cell_measurement_theta_max 30.09
_cell_measurement_theta_min 3.07
_cell_volume 794.08(19)
_computing_cell_refinement
;
RAPID-AUTO (Rigaku, 2006)
;
_computing_data_collection
;
RAPID-AUTO (Rigaku, 2006)
;
_computing_data_reduction
;
RAPID-AUTO (Rigaku, 2006)
;
_computing_molecular_graphics
;
<i>ORTEP-3 for Windows</i> (Farrugia, 2012) and
Mercury (Macrae <i>et al</i>., 2006)
;
_computing_publication_material
;
CrystalStructure (Rigaku, 2018) and PLATON (Spek, 2015)
;
_computing_structure_refinement
;
<i>SHELXL2018/3</i> (Sheldrick, 2015<i>b</i>)
;
_computing_structure_solution
;
<i>SHELXT2018/2</i> (Sheldrick, 2015<i>a</i>)
;
_diffrn_ambient_temperature 190(2)
_diffrn_detector_area_resol_mean 10.000
_diffrn_measured_fraction_theta_full 0.998
_diffrn_measured_fraction_theta_max 0.998
_diffrn_measurement_device_type 'Rigaku R-AXIS RAPIDII'
_diffrn_measurement_method \w
_diffrn_radiation_type 'Mo K\a'
_diffrn_radiation_wavelength 0.71075
_diffrn_reflns_av_R_equivalents 0.0257
_diffrn_reflns_av_unetI/netI 0.0181
_diffrn_reflns_limit_h_max 10
_diffrn_reflns_limit_h_min -10
_diffrn_reflns_limit_k_max 14
_diffrn_reflns_limit_k_min -14
_diffrn_reflns_limit_l_max 15
_diffrn_reflns_limit_l_min -15
_diffrn_reflns_number 16549
_diffrn_reflns_theta_full 25.242
_diffrn_reflns_theta_max 29.984
_diffrn_reflns_theta_min 3.065
_diffrn_standards_number 0
_exptl_absorpt_coefficient_mu 0.282
_exptl_absorpt_correction_T_max 0.919
_exptl_absorpt_correction_T_min 0.887
_exptl_absorpt_correction_type numerical
_exptl_absorpt_process_details
;
(<i>NUMABS</i>; Higashi, 1999)
;
_exptl_crystal_colour colorless
_exptl_crystal_density_diffrn 1.571
_exptl_crystal_density_method 'not measured'
_exptl_crystal_description block
_exptl_crystal_F_000 384.00
_exptl_crystal_size_max 0.380
_exptl_crystal_size_mid 0.350
_exptl_crystal_size_min 0.300
_refine_diff_density_max 0.503
_refine_diff_density_min -0.332
_refine_ls_extinction_method none
_refine_ls_goodness_of_fit_ref 1.069
_refine_ls_hydrogen_treatment mixed
_refine_ls_matrix_type full
_refine_ls_number_parameters 239
_refine_ls_number_reflns 4622
_refine_ls_number_restraints 0
_refine_ls_restrained_S_all 1.069
_refine_ls_R_factor_all 0.0460
_refine_ls_R_factor_gt 0.0389
_refine_ls_shift/su_max 0.001
_refine_ls_shift/su_mean 0.000
_refine_ls_structure_factor_coef Fsqd
_refine_ls_weighting_details 'w = 1/[\s^2^(Fo^2^)+(0.0720P)^2^+0.0976P] where P=(Fo^2^+2Fc^2^)/3'
_refine_ls_weighting_scheme calc
_refine_ls_wR_factor_gt 0.1090
_refine_ls_wR_factor_ref 0.1130
_reflns_number_gt 4029
_reflns_number_total 4622
_reflns_threshold_expression 'I > 2\s(I)'
_cod_data_source_file lh5922sup1.cif
_cod_data_source_block II
_cod_database_code 2243115
_shelx_space_group_comment
;
The symmetry employed for this shelxl refinement is uniquely defined
by the following loop, which should always be used as a source of
symmetry information in preference to the above space-group names.
They are only intended as comments.
;

loop_
_space_group_symop_operation_xyz
'x, y, z'
'-x, -y, -z'

loop_
_atom_site_type_symbol
_atom_site_label
_atom_site_fract_x
_atom_site_fract_y
_atom_site_fract_z
_atom_site_U_iso_or_equiv
_atom_site_adp_type
_atom_site_calc_flag
_atom_site_occupancy
Cl Cl1 -0.21217(4) 1.44247(3) -0.00166(3) 0.04778(11) Uani d 1
O O1 0.17321(12) 0.77718(8) 0.24868(9) 0.03883(19) Uani d 1
O O2 0.30609(12) 0.94833(9) 0.20949(10) 0.0464(2) Uani d 1
O O3 0.23107(11) 1.23134(10) 0.01395(9) 0.0439(2) Uani d 1
O O4 0.12561(13) 1.25965(10) 0.19770(10) 0.0477(2) Uani d 1
O O5 0.83957(13) -0.07571(9) 0.45563(10) 0.0469(2) Uani d 1
O O6 0.58065(12) -0.04120(8) 0.38490(8) 0.03651(18) Uani d 1
N N1 0.12435(12) 1.22061(9) 0.10689(9) 0.03234(19) Uani d 1
N N2 0.50541(13) 0.60187(9) 0.31357(9) 0.03239(19) Uani d 1
N N3 0.69185(13) 0.00332(9) 0.41169(8) 0.03128(18) Uani d 1
C C1 -0.00331(13) 1.01631(10) 0.15345(9) 0.02609(18) Uani d 1
C C2 -0.02570(12) 1.16317(10) 0.10624(9) 0.02667(18) Uani d 1
C C3 -0.18851(13) 1.26120(10) 0.05510(10) 0.0299(2) Uani d 1
C C4 -0.33392(14) 1.21363(12) 0.04976(10) 0.0325(2) Uani d 1
H H4 -0.445873 1.280397 0.015146 0.039 Uiso calc 1
C C5 -0.31344(14) 1.06810(12) 0.09541(10) 0.0318(2) Uani d 1
H H5 -0.411793 1.034696 0.091986 0.038 Uiso calc 1
C C6 -0.14952(13) 0.97031(11) 0.14634(9) 0.02906(19) Uani d 1
H H6 -0.137031 0.870569 0.176756 0.035 Uiso calc 1
C C7 0.17485(14) 0.91108(10) 0.20737(10) 0.0302(2) Uani d 1
C C8 0.62786(17) 0.65774(11) 0.32741(12) 0.0382(2) Uani d 1
H H8 0.593373 0.759863 0.309365 0.046 Uiso calc 1
C C9 0.80676(17) 0.57424(13) 0.36745(13) 0.0413(3) Uani d 1
H H9 0.890518 0.619663 0.374699 0.050 Uiso calc 1
C C10 0.85796(16) 0.42727(12) 0.39567(12) 0.0367(2) Uani d 1
H H10 0.977047 0.368770 0.424193 0.044 Uiso calc 1
C C11 0.73037(14) 0.36326(10) 0.38169(9) 0.02805(19) Uani d 1
C C12 0.77423(14) 0.21193(10) 0.40730(10) 0.02926(19) Uani d 1
H H12 0.890452 0.148054 0.437393 0.035 Uiso calc 1
C C13 0.64508(14) 0.16024(10) 0.38761(9) 0.02718(19) Uani d 1
C C14 0.47039(14) 0.24888(11) 0.34310(10) 0.0302(2) Uani d 1
H H14 0.385636 0.207883 0.329622 0.036 Uiso calc 1
C C15 0.42557(14) 0.39522(11) 0.31976(10) 0.0310(2) Uani d 1
H H15 0.307926 0.457014 0.290674 0.037 Uiso calc 1
C C16 0.55426(13) 0.45484(10) 0.33887(9) 0.02686(18) Uani d 1
H H1 0.285(3) 0.723(3) 0.270(2) 0.089(7) Uiso d 1

loop_
_atom_site_aniso_label
_atom_site_aniso_U_11
_atom_site_aniso_U_22
_atom_site_aniso_U_33
_atom_site_aniso_U_12
_atom_site_aniso_U_13
_atom_site_aniso_U_23
Cl1 0.03623(16) 0.02349(14) 0.0773(2) -0.00733(10) -0.02054(14) 0.00154(12)
O1 0.0321(4) 0.0222(3) 0.0574(5) -0.0076(3) -0.0081(3) -0.0028(3)
O2 0.0339(4) 0.0274(4) 0.0765(6) -0.0091(3) -0.0234(4) -0.0020(4)
O3 0.0315(4) 0.0410(4) 0.0603(5) -0.0196(3) -0.0013(4) -0.0068(4)
O4 0.0429(5) 0.0451(5) 0.0664(6) -0.0136(4) -0.0170(4) -0.0240(4)
O5 0.0430(4) 0.0235(4) 0.0679(6) -0.0034(3) -0.0177(4) -0.0047(4)
O6 0.0471(4) 0.0304(4) 0.0395(4) -0.0196(3) -0.0002(3) -0.0132(3)
N1 0.0246(4) 0.0221(4) 0.0508(5) -0.0070(3) -0.0109(4) -0.0065(3)
N2 0.0329(4) 0.0204(4) 0.0417(5) -0.0051(3) -0.0079(3) -0.0066(3)
N3 0.0368(4) 0.0225(4) 0.0340(4) -0.0100(3) -0.0023(3) -0.0066(3)
C1 0.0231(4) 0.0236(4) 0.0311(4) -0.0078(3) -0.0029(3) -0.0060(3)
C2 0.0217(4) 0.0244(4) 0.0349(4) -0.0085(3) -0.0041(3) -0.0071(3)
C3 0.0250(4) 0.0238(4) 0.0389(5) -0.0071(3) -0.0065(4) -0.0042(4)
C4 0.0220(4) 0.0342(5) 0.0401(5) -0.0080(4) -0.0063(4) -0.0075(4)
C5 0.0255(4) 0.0365(5) 0.0374(5) -0.0152(4) -0.0011(4) -0.0099(4)
C6 0.0273(4) 0.0282(4) 0.0335(4) -0.0132(4) 0.0008(3) -0.0075(4)
C7 0.0287(4) 0.0229(4) 0.0370(5) -0.0068(3) -0.0050(4) -0.0054(3)
C8 0.0433(6) 0.0228(4) 0.0506(6) -0.0102(4) -0.0097(5) -0.0097(4)
C9 0.0420(6) 0.0310(5) 0.0588(7) -0.0157(4) -0.0144(5) -0.0122(5)
C10 0.0328(5) 0.0294(5) 0.0518(6) -0.0100(4) -0.0144(4) -0.0099(4)
C11 0.0282(4) 0.0229(4) 0.0343(5) -0.0078(3) -0.0074(3) -0.0071(3)
C12 0.0269(4) 0.0218(4) 0.0373(5) -0.0048(3) -0.0091(4) -0.0054(3)
C13 0.0303(4) 0.0204(4) 0.0307(4) -0.0082(3) -0.0044(3) -0.0055(3)
C14 0.0298(4) 0.0270(4) 0.0359(5) -0.0115(4) -0.0083(4) -0.0055(4)
C15 0.0270(4) 0.0258(4) 0.0385(5) -0.0068(3) -0.0103(4) -0.0041(4)
C16 0.0275(4) 0.0210(4) 0.0309(4) -0.0064(3) -0.0054(3) -0.0053(3)

loop_
_atom_type_symbol
_atom_type_description
_atom_type_scat_dispersion_real
_atom_type_scat_dispersion_imag
_atom_type_scat_source
C C 0.0033 0.0016 'International Tables Vol C Tables 4.2.6.8 and 6.1.1.4'
H H 0.0000 0.0000 'International Tables Vol C Tables 4.2.6.8 and 6.1.1.4'
O O 0.0106 0.0060 'International Tables Vol C Tables 4.2.6.8 and 6.1.1.4'
N N 0.0061 0.0033 'International Tables Vol C Tables 4.2.6.8 and 6.1.1.4'
Cl Cl 0.1484 0.1585 'International Tables Vol C Tables 4.2.6.8 and 6.1.1.4'

loop_
_geom_angle_atom_site_label_1
_geom_angle_atom_site_label_2
_geom_angle_atom_site_label_3
_geom_angle
C7 O1 H1 107.0(16)
O4 N1 O3 125.19(9)
O4 N1 C2 117.34(9)
O3 N1 C2 117.37(9)
C8 N2 C16 118.54(9)
O5 N3 O6 123.52(9)
O5 N3 C13 118.83(9)
O6 N3 C13 117.64(9)
C2 C1 C6 117.80(9)
C2 C1 C7 120.79(8)
C6 C1 C7 121.39(8)
C3 C2 C1 121.41(9)
C3 C2 N1 117.24(8)
C1 C2 N1 121.35(8)
C2 C3 C4 120.06(9)
C2 C3 Cl1 120.21(7)
C4 C3 Cl1 119.73(8)
C5 C4 C3 119.26(9)
C5 C4 H4 120.4
C3 C4 H4 120.4
C4 C5 C6 120.36(9)
C4 C5 H5 119.8
C6 C5 H5 119.8
C5 C6 C1 121.10(9)
C5 C6 H6 119.4
C1 C6 H6 119.4
O2 C7 O1 124.46(9)
O2 C7 C1 122.25(9)
O1 C7 C1 113.28(9)
N2 C8 C9 123.66(10)
N2 C8 H8 118.2
C9 C8 H8 118.2
C10 C9 C8 119.08(10)
C10 C9 H9 120.5
C8 C9 H9 120.5
C9 C10 C11 118.90(10)
C9 C10 H10 120.5
C11 C10 H10 120.5
C12 C11 C16 119.20(9)
C12 C11 C10 122.22(9)
C16 C11 C10 118.57(9)
C13 C12 C11 118.16(9)
C13 C12 H12 120.9
C11 C12 H12 120.9
C12 C13 C14 123.80(9)
C12 C13 N3 118.24(9)
C14 C13 N3 117.95(8)
C15 C14 C13 118.50(9)
C15 C14 H14 120.8
C13 C14 H14 120.8
C14 C15 C16 120.10(9)
C14 C15 H15 120.0
C16 C15 H15 119.9
N2 C16 C15 118.54(9)
N2 C16 C11 121.22(9)
C15 C16 C11 120.23(9)

loop_
_geom_bond_atom_site_label_1
_geom_bond_atom_site_label_2
_geom_bond_distance
Cl1 C3 1.7257(10)
O1 C7 1.3142(12)
O1 H1 0.87(3)
O2 C7 1.2117(13)
O3 N1 1.2153(13)
O4 N1 1.2132(13)
O5 N3 1.2243(12)
O6 N3 1.2244(12)
N1 C2 1.4796(12)
N2 C8 1.3218(14)
N2 C16 1.3688(12)
N3 C13 1.4682(12)
C1 C2 1.3940(13)
C1 C6 1.3947(13)
C1 C7 1.5044(13)
C2 C3 1.3873(13)
C3 C4 1.3934(13)
C4 C5 1.3832(15)
C4 H4 0.9500
C5 C6 1.3921(14)
C5 H5 0.9500
C6 H6 0.9500
C8 C9 1.4096(16)
C8 H8 0.9500
C9 C10 1.3646(15)
C9 H9 0.9500
C10 C11 1.4193(14)
C10 H10 0.9500
C11 C12 1.4142(13)
C11 C16 1.4175(13)
C12 C13 1.3637(14)
C12 H12 0.9500
C13 C14 1.4088(13)
C14 C15 1.3671(14)
C14 H14 0.9500
C15 C16 1.4163(14)
C15 H15 0.9500

loop_
_geom_hbond_atom_site_label_D
_geom_hbond_atom_site_label_H
_geom_hbond_atom_site_label_A
_geom_hbond_site_symmetry_A
_geom_hbond_distance_DH
_geom_hbond_distance_HA
_geom_hbond_distance_DA
_geom_hbond_angle_DHA
_geom_hbond_publ_flag
O1 H1 N2 . 0.87(3) 1.76(3) 2.6310(14) 176(3) y
C8 H8 O2 . 0.95 2.53 3.2082(16) 128 y
C8 H8 O6 1_565 0.95 2.41 3.2387(15) 145 y
C14 H14 O4 1_545 0.95 2.52 3.3226(16) 142 y
C12 H12 O5 2_756 0.95 2.37 3.2526(16) 155 y

loop_
_geom_torsion_atom_site_label_1
_geom_torsion_atom_site_label_2
_geom_torsion_atom_site_label_3
_geom_torsion_atom_site_label_4
_geom_torsion
C6 C1 C2 C3 0.76(15)
C7 C1 C2 C3 179.34(9)
C6 C1 C2 N1 -178.31(9)
C7 C1 C2 N1 0.27(15)
O4 N1 C2 C3 90.22(12)
O3 N1 C2 C3 -86.34(12)
O4 N1 C2 C1 -90.67(12)
O3 N1 C2 C1 92.76(12)
C1 C2 C3 C4 -0.19(16)
N1 C2 C3 C4 178.92(9)
C1 C2 C3 Cl1 179.61(8)
N1 C2 C3 Cl1 -1.28(14)
C2 C3 C4 C5 -0.26(16)
Cl1 C3 C4 C5 179.94(8)
C3 C4 C5 C6 0.12(16)
C4 C5 C6 C1 0.48(15)
C2 C1 C6 C5 -0.90(14)
C7 C1 C6 C5 -179.48(9)
C2 C1 C7 O2 -1.69(16)
C6 C1 C7 O2 176.84(11)
C2 C1 C7 O1 179.50(9)
C6 C1 C7 O1 -1.96(14)
C16 N2 C8 C9 -0.26(18)
N2 C8 C9 C10 -1.0(2)
C8 C9 C10 C11 1.07(19)
C9 C10 C11 C12 179.07(11)
C9 C10 C11 C16 -0.01(17)
C16 C11 C12 C13 1.04(15)
C10 C11 C12 C13 -178.04(10)
C11 C12 C13 C14 0.05(16)
C11 C12 C13 N3 178.77(9)
O5 N3 C13 C12 4.41(15)
O6 N3 C13 C12 -174.69(9)
O5 N3 C13 C14 -176.79(10)
O6 N3 C13 C14 4.11(14)
C12 C13 C14 C15 -0.97(16)
N3 C13 C14 C15 -179.70(9)
C13 C14 C15 C16 0.76(15)
C8 N2 C16 C15 -177.77(10)
C8 N2 C16 C11 1.38(15)
C14 C15 C16 N2 179.46(9)
C14 C15 C16 C11 0.30(15)
C12 C11 C16 N2 179.64(9)
C10 C11 C16 N2 -1.25(15)
C12 C11 C16 C15 -1.22(15)
C10 C11 C16 C15 177.89(10)

_cod_database_fobs_code 2243115
